data_7127239
loop_
_publ_author_name
'Lee, Sunhee'
'Shin, Jisu'
'Ko, Doo-Hyun'
'Han, Won-Sik'

_publ_section_title
;
 A new type of carborane-based electron-accepting material.
;
_journal_issue 84
_journal_name_full 'Chemical communications (Cambridge, England)'
_journal_page_first 12741
_journal_page_last 12744
_journal_paper_doi 10.1039/d0cc04684a
_journal_volume 56
_journal_year 2020
_chemical_formula_sum 'C9 H15 B10'
_chemical_formula_weight 231.31
_space_group_crystal_system monoclinic
_space_group_IT_number 14
_space_group_name_Hall '-P 2yn'
_space_group_name_H-M_alt 'P 1 21/n 1'
_atom_sites_solution_hydrogens geom
_audit_creation_method SHELXL-2014/7
_audit_update_record
;
2020-02-25 deposited with the CCDC.	2020-09-10 downloaded from the CCDC.
;
_cell_angle_alpha 90
_cell_angle_beta 112.281(3)
_cell_angle_gamma 90
_cell_formula_units_Z 4
_cell_length_a 10.7957(11)
_cell_length_b 9.7951(9)
_cell_length_c 13.7818(12)
_cell_measurement_reflns_used 7946
_cell_measurement_temperature 223(2)
_cell_measurement_theta_max 27.51
_cell_measurement_theta_min 2.616
_cell_volume 1348.5(2)
_computing_cell_refinement 'Bruker SAINT'
_computing_data_collection 'Bruker APEX2'
_computing_data_reduction 'Bruker SAINT'
_computing_molecular_graphics 'Bruker SHELXTL'
_computing_publication_material 'Bruker SHELXTL'
_computing_structure_refinement 'SHELXL-2014/7 (Sheldrick, 2014)'
_computing_structure_solution 'Bruker SHELXTL'
_diffrn_ambient_temperature 223(2)
_diffrn_measured_fraction_theta_full 1.000
_diffrn_measured_fraction_theta_max 0.989
_diffrn_measurement_device_type 'PHOTON 100 CMOS'
_diffrn_measurement_method '\f and \w scans'
_diffrn_radiation_type MoK\a
_diffrn_radiation_wavelength 0.71073
_diffrn_reflns_av_R_equivalents 0.1113
_diffrn_reflns_av_unetI/netI 0.0443
_diffrn_reflns_Laue_measured_fraction_full 1.000
_diffrn_reflns_Laue_measured_fraction_max 0.989
_diffrn_reflns_limit_h_max 14
_diffrn_reflns_limit_h_min -14
_diffrn_reflns_limit_k_max 13
_diffrn_reflns_limit_k_min -13
_diffrn_reflns_limit_l_max 18
_diffrn_reflns_limit_l_min -18
_diffrn_reflns_number 43152
_diffrn_reflns_point_group_measured_fraction_full 1.000
_diffrn_reflns_point_group_measured_fraction_max 0.989
_diffrn_reflns_theta_full 25.242
_diffrn_reflns_theta_max 28.515
_diffrn_reflns_theta_min 2.622
_exptl_absorpt_coefficient_mu 0.053
_exptl_absorpt_correction_T_max 0.995
_exptl_absorpt_correction_T_min 0.959
_exptl_absorpt_correction_type multi-scan
_exptl_absorpt_process_details 'Bruker SADABS'
_exptl_crystal_colour Colourless
_exptl_crystal_density_diffrn 1.139
_exptl_crystal_description Block
_exptl_crystal_F_000 476
_exptl_crystal_size_max 0.210
_exptl_crystal_size_mid 0.140
_exptl_crystal_size_min 0.100
_refine_diff_density_max 0.253
_refine_diff_density_min -0.282
_refine_diff_density_rms 0.047
_refine_ls_extinction_method none
_refine_ls_goodness_of_fit_ref 1.025
_refine_ls_hydrogen_treatment constr
_refine_ls_matrix_type full
_refine_ls_number_parameters 172
_refine_ls_number_reflns 3392
_refine_ls_number_restraints 0
_refine_ls_restrained_S_all 1.025
_refine_ls_R_factor_all 0.1066
_refine_ls_R_factor_gt 0.0625
_refine_ls_shift/su_max 0.000
_refine_ls_shift/su_mean 0.000
_refine_ls_structure_factor_coef Fsqd
_refine_ls_weighting_details 'w=1/[\s^2^(Fo^2^)+(0.0777P)^2^+0.6742P] where P=(Fo^2^+2Fc^2^)/3'
_refine_ls_weighting_scheme calc
_refine_ls_wR_factor_gt 0.1487
_refine_ls_wR_factor_ref 0.1749
_reflns_Friedel_coverage 0.000
_reflns_number_gt 2241
_reflns_number_total 3392
_reflns_threshold_expression 'I > 2\s(I)'
_cod_data_source_file d0cc04684a2.cif
_cod_data_source_block shelx_CCDC1
_cod_depositor_comments
;
The following automatic conversions were performed:

data item '_exptl_absorpt_correction_type' value 'Multi-scan' was
changed to 'multi-scan' in accordance with the
/home/data/users/saulius/crontab/automatic-downloads/rss-feeds/RSC/lib/dictionaries/cif_core.dic
dictionary named 'cif_core.dic' version 2.4.2 last updated on
2011-04-26.

Automatic conversion script
Id: cif_fix_values 7556 2019-12-06 15:28:31Z antanas 

 Adding full bibliography for 7127238--7127239.cif.
;
_cod_original_sg_symbol_H-M 'P 21/n'
_cod_database_code 7127239
_shelx_shelxl_version_number 2014/7
_shelx_space_group_comment
;
The symmetry employed for this shelxl refinement is uniquely defined
by the following loop, which should always be used as a source of
symmetry information in preference to the above space-group names.
They are only intended as comments.
;
_shelx_estimated_absorpt_t_min 0.989
_shelx_estimated_absorpt_t_max 0.995

loop_
_space_group_symop_operation_xyz
'x, y, z'
'-x+1/2, y+1/2, -z+1/2'
'-x, -y, -z'
'x-1/2, -y-1/2, z-1/2'

loop_
_atom_site_label
_atom_site_type_symbol
_atom_site_fract_x
_atom_site_fract_y
_atom_site_fract_z
_atom_site_U_iso_or_equiv
_atom_site_adp_type
_atom_site_occupancy
_atom_site_site_symmetry_order
_atom_site_calc_flag
_atom_site_refinement_flags_posn
_atom_site_refinement_flags_adp
_atom_site_refinement_flags_occupancy
_atom_site_disorder_assembly
_atom_site_disorder_group
C1 C 0.55999(17) 0.73678(17) 0.16200(12) 0.0255(4) Uani 1 1 d . . . . .
C2 C 0.45393(17) 0.60506(18) 0.10846(13) 0.0277(4) Uani 1 1 d . . . . .
C3 C 0.67486(17) 0.75635(18) 0.12714(13) 0.0285(4) Uani 1 1 d . . . . .
C4 C 0.7984(2) 0.7034(3) 0.18571(18) 0.0508(6) Uani 1 1 d . . . . .
H4 H 0.8114 0.6583 0.2490 0.061 Uiso 1 1 calc R U . . .
C5 C 0.9038(2) 0.7155(3) 0.1528(2) 0.0634(7) Uani 1 1 d . . . . .
H5 H 0.9875 0.6779 0.1936 0.076 Uiso 1 1 calc R U . . .
C6 C 0.8875(2) 0.7818(3) 0.0614(2) 0.0547(6) Uani 1 1 d . . . . .
H6 H 0.9586 0.7879 0.0381 0.066 Uiso 1 1 calc R U . . .
C7 C 0.7665(2) 0.8389(3) 0.00488(19) 0.0598(7) Uani 1 1 d . . . . .
H7 H 0.7552 0.8873 -0.0568 0.072 Uiso 1 1 calc R U . . .
C8 C 0.6604(2) 0.8266(2) 0.03679(16) 0.0467(5) Uani 1 1 d . . . . .
H8 H 0.5775 0.8665 -0.0034 0.056 Uiso 1 1 calc R U . . .
C9 C 0.48440(18) 0.52839(19) 0.03147(13) 0.0321(4) Uani 1 1 d . . . . .
B1 B 0.3978(2) 0.7691(2) 0.07260(15) 0.0310(4) Uani 1 1 d . . . . .
H1 H 0.3747 0.8125 -0.0067 0.037 Uiso 1 1 calc R U . . .
B2 B 0.4724(2) 0.8676(2) 0.18737(16) 0.0330(5) Uani 1 1 d . . . . .
H2 H 0.4972 0.9769 0.1835 0.040 Uiso 1 1 calc R U . . .
B3 B 0.5763(2) 0.7584(2) 0.28849(15) 0.0323(5) Uani 1 1 d . . . . .
H3 H 0.6692 0.7964 0.3510 0.039 Uiso 1 1 calc R U . . .
B4 B 0.5659(2) 0.5907(2) 0.23617(15) 0.0293(4) Uani 1 1 d . . . . .
H4A H 0.6515 0.5185 0.2629 0.035 Uiso 1 1 calc R U . . .
B5 B 0.2942(2) 0.6425(2) 0.09622(17) 0.0356(5) Uani 1 1 d . . . . .
H5A H 0.2026 0.6038 0.0326 0.043 Uiso 1 1 calc R U . . .
B6 B 0.3043(2) 0.8093(3) 0.14903(18) 0.0374(5) Uani 1 1 d . . . . .
H6A H 0.2182 0.8808 0.1206 0.045 Uiso 1 1 calc R U . . .
B7 B 0.4144(2) 0.8032(3) 0.28335(17) 0.0392(5) Uani 1 1 d . . . . .
H7A H 0.4003 0.8706 0.3431 0.047 Uiso 1 1 calc R U . . .
B8 B 0.4731(2) 0.6320(2) 0.31277(16) 0.0367(5) Uani 1 1 d . . . . .
H8A H 0.4979 0.5872 0.3919 0.044 Uiso 1 1 calc R U . . .
B9 B 0.3979(2) 0.5329(2) 0.19724(17) 0.0349(5) Uani 1 1 d . . . . .
H9 H 0.3736 0.4231 0.1994 0.042 Uiso 1 1 calc R U . . .
B10 B 0.3050(2) 0.6642(3) 0.22662(18) 0.0396(5) Uani 1 1 d . . . . .
H10 H 0.2191 0.6407 0.2494 0.048 Uiso 1 1 calc R U . . .

loop_
_atom_site_aniso_label
_atom_site_aniso_U_11
_atom_site_aniso_U_22
_atom_site_aniso_U_33
_atom_site_aniso_U_23
_atom_site_aniso_U_13
_atom_site_aniso_U_12
C1 0.0266(8) 0.0258(8) 0.0217(7) -0.0022(6) 0.0065(6) 0.0003(7)
C2 0.0305(9) 0.0276(9) 0.0270(8) -0.0039(7) 0.0129(7) -0.0042(7)
C3 0.0289(9) 0.0273(9) 0.0291(8) -0.0031(7) 0.0109(7) -0.0042(7)
C4 0.0327(11) 0.0632(15) 0.0575(13) 0.0232(11) 0.0183(10) 0.0055(10)
C5 0.0345(12) 0.0695(17) 0.0907(19) 0.0250(15) 0.0288(12) 0.0079(11)
C6 0.0479(13) 0.0573(15) 0.0739(16) 0.0012(12) 0.0400(12) -0.0095(11)
C7 0.0579(15) 0.0751(18) 0.0544(14) 0.0163(13) 0.0306(12) -0.0084(13)
C8 0.0405(11) 0.0556(14) 0.0455(12) 0.0157(10) 0.0179(9) 0.0001(10)
C9 0.0367(10) 0.0305(10) 0.0310(9) -0.0068(7) 0.0151(8) -0.0087(8)
B1 0.0280(10) 0.0334(11) 0.0263(9) 0.0017(8) 0.0044(8) 0.0011(8)
B2 0.0345(11) 0.0288(10) 0.0331(10) -0.0051(8) 0.0100(9) 0.0055(9)
B3 0.0358(11) 0.0373(11) 0.0219(9) -0.0046(8) 0.0088(8) 0.0058(9)
B4 0.0327(10) 0.0315(11) 0.0253(9) 0.0035(8) 0.0126(8) 0.0053(8)
B5 0.0272(10) 0.0443(13) 0.0346(11) -0.0020(9) 0.0107(8) -0.0035(9)
B6 0.0296(10) 0.0417(13) 0.0403(12) 0.0000(10) 0.0125(9) 0.0076(9)
B7 0.0420(12) 0.0451(13) 0.0333(11) -0.0056(9) 0.0174(9) 0.0096(10)
B8 0.0416(12) 0.0454(13) 0.0284(10) 0.0047(9) 0.0195(9) 0.0093(10)
B9 0.0377(11) 0.0355(12) 0.0376(11) 0.0017(9) 0.0211(9) -0.0015(9)
B10 0.0371(12) 0.0487(14) 0.0405(12) 0.0018(10) 0.0232(10) 0.0058(10)

loop_
_atom_type_symbol
_atom_type_description
_atom_type_scat_dispersion_real
_atom_type_scat_dispersion_imag
_atom_type_scat_source
C C 0.0033 0.0016 'International Tables Vol C Tables 4.2.6.8 and 6.1.1.4'
H H 0.0000 0.0000 'International Tables Vol C Tables 4.2.6.8 and 6.1.1.4'
B B 0.0013 0.0007 'International Tables Vol C Tables 4.2.6.8 and 6.1.1.4'

loop_
_geom_angle_atom_site_label_1
_geom_angle_atom_site_label_2
_geom_angle_atom_site_label_3
_geom_angle
_geom_angle_site_symmetry_1
_geom_angle_site_symmetry_3
_geom_angle_publ_flag
C3 C1 C2 117.43(13) . . ?
C3 C1 B3 122.40(14) . . ?
C2 C1 B3 109.34(13) . . ?
C3 C1 B2 123.96(15) . . ?
C2 C1 B2 108.99(13) . . ?
B3 C1 B2 62.96(11) . . ?
C3 C1 B4 116.14(14) . . ?
C2 C1 B4 60.01(11) . . ?
B3 C1 B4 62.24(11) . . ?
B2 C1 B4 113.32(14) . . ?
C3 C1 B1 118.68(14) . . ?
C2 C1 B1 60.01(10) . . ?
B3 C1 B1 112.80(14) . . ?
B2 C1 B1 61.51(11) . . ?
B4 C1 B1 111.47(14) . . ?
C9 C2 C1 114.39(14) . . ?
C9 C2 B5 123.01(15) . . ?
C1 C2 B5 111.67(14) . . ?
C9 C2 B9 123.69(15) . . ?
C1 C2 B9 111.51(13) . . ?
B5 C2 B9 62.71(12) . . ?
C9 C2 B4 116.35(15) . . ?
C1 C2 B4 61.39(10) . . ?
B5 C2 B4 114.20(13) . . ?
B9 C2 B4 62.41(11) . . ?
C9 C2 B1 115.47(15) . . ?
C1 C2 B1 61.41(10) . . ?
B5 C2 B1 62.54(12) . . ?
B9 C2 B1 114.17(14) . . ?
B4 C2 B1 113.81(13) . . ?
C4 C3 C8 118.19(18) . . ?
C4 C3 C1 119.96(16) . . ?
C8 C3 C1 121.85(17) . . ?
C3 C4 C5 120.8(2) . . ?
C6 C5 C4 120.6(2) . . ?
C7 C6 C5 118.9(2) . . ?
C6 C7 C8 120.9(2) . . ?
C3 C8 C7 120.5(2) . . ?
C9 C9 C2 175.7(3) 3_665 . ?
C2 B1 C1 58.58(10) . . ?
C2 B1 B6 104.87(15) . . ?
C1 B1 B6 105.53(14) . . ?
C2 B1 B2 105.15(13) . . ?
C1 B1 B2 58.11(10) . . ?
B6 B1 B2 60.73(13) . . ?
C2 B1 B5 58.33(11) . . ?
C1 B1 B5 106.04(14) . . ?
B6 B1 B5 60.22(13) . . ?
B2 B1 B5 108.77(15) . . ?
C1 B2 B1 60.38(11) . . ?
C1 B2 B3 58.31(11) . . ?
B1 B2 B3 108.15(15) . . ?
C1 B2 B7 105.36(15) . . ?
B1 B2 B7 107.60(16) . . ?
B3 B2 B7 59.95(12) . . ?
C1 B2 B6 106.25(15) . . ?
B1 B2 B6 59.41(12) . . ?
B3 B2 B6 107.96(16) . . ?
B7 B2 B6 60.04(13) . . ?
C1 B3 B2 58.73(11) . . ?
C1 B3 B7 105.81(14) . . ?
B2 B3 B7 60.11(12) . . ?
C1 B3 B4 60.19(10) . . ?
B2 B3 B4 108.28(14) . . ?
B7 B3 B4 107.58(16) . . ?
C1 B3 B8 106.13(14) . . ?
B2 B3 B8 108.21(15) . . ?
B7 B3 B8 60.21(13) . . ?
B4 B3 B8 59.12(12) . . ?
C2 B4 C1 58.60(10) . . ?
C2 B4 B8 104.84(14) . . ?
C1 B4 B8 105.13(14) . . ?
C2 B4 B9 58.47(11) . . ?
C1 B4 B9 106.13(14) . . ?
B8 B4 B9 60.34(12) . . ?
C2 B4 B3 104.52(14) . . ?
C1 B4 B3 57.57(11) . . ?
B8 B4 B3 60.45(13) . . ?
B9 B4 B3 108.44(15) . . ?
C2 B5 B10 104.50(14) . . ?
C2 B5 B6 104.73(15) . . ?
B10 B5 B6 60.18(13) . . ?
C2 B5 B9 58.71(11) . . ?
B10 B5 B9 59.85(12) . . ?
B6 B5 B9 108.18(15) . . ?
C2 B5 B1 59.13(11) . . ?
B10 B5 B1 107.34(15) . . ?
B6 B5 B1 59.24(13) . . ?
B9 B5 B1 108.12(14) . . ?
B1 B6 B5 60.53(12) . . ?
B1 B6 B10 108.02(16) . . ?
B5 B6 B10 59.75(13) . . ?
B1 B6 B2 59.86(12) . . ?
B5 B6 B2 108.32(15) . . ?
B10 B6 B2 107.87(15) . . ?
B1 B6 B7 107.90(15) . . ?
B5 B6 B7 107.96(16) . . ?
B10 B6 B7 59.93(14) . . ?
B2 B6 B7 59.97(13) . . ?
B10 B7 B3 107.92(16) . . ?
B10 B7 B2 107.88(15) . . ?
B3 B7 B2 59.94(12) . . ?
B10 B7 B6 59.91(13) . . ?
B3 B7 B6 107.93(14) . . ?
B2 B7 B6 60.00(12) . . ?
B10 B7 B8 59.96(13) . . ?
B3 B7 B8 59.98(13) . . ?
B2 B7 B8 107.89(15) . . ?
B6 B7 B8 107.88(16) . . ?
B4 B8 B9 60.43(12) . . ?
B4 B8 B10 108.04(15) . . ?
B9 B8 B10 59.69(13) . . ?
B4 B8 B3 60.43(12) . . ?
B9 B8 B3 108.50(14) . . ?
B10 B8 B3 107.67(16) . . ?
B4 B8 B7 108.30(15) . . ?
B9 B8 B7 107.91(15) . . ?
B10 B8 B7 59.82(13) . . ?
B3 B8 B7 59.81(13) . . ?
C2 B9 B10 104.37(15) . . ?
C2 B9 B8 104.48(15) . . ?
B10 B9 B8 60.25(13) . . ?
C2 B9 B4 59.12(11) . . ?
B10 B9 B4 107.53(16) . . ?
B8 B9 B4 59.23(12) . . ?
C2 B9 B5 58.58(11) . . ?
B10 B9 B5 59.81(13) . . ?
B8 B9 B5 108.05(16) . . ?
B4 B9 B5 108.13(15) . . ?
B5 B10 B9 60.33(13) . . ?
B5 B10 B6 60.07(13) . . ?
B9 B10 B6 108.47(15) . . ?
B5 B10 B7 108.41(16) . . ?
B9 B10 B7 108.53(16) . . ?
B6 B10 B7 60.16(13) . . ?
B5 B10 B8 108.31(15) . . ?
B9 B10 B8 60.06(13) . . ?
B6 B10 B8 108.29(16) . . ?
B7 B10 B8 60.22(13) . . ?

loop_
_geom_bond_atom_site_label_1
_geom_bond_atom_site_label_2
_geom_bond_distance
_geom_bond_site_symmetry_2
_geom_bond_publ_flag
C1 C3 1.502(2) . ?
C1 C2 1.697(2) . ?
C1 B3 1.698(2) . ?
C1 B2 1.705(3) . ?
C1 B4 1.745(3) . ?
C1 B1 1.746(2) . ?
C2 C9 1.436(2) . ?
C2 B5 1.708(3) . ?
C2 B9 1.710(3) . ?
C2 B4 1.722(3) . ?
C2 B1 1.722(3) . ?
C3 C4 1.372(3) . ?
C3 C8 1.379(3) . ?
C4 C5 1.381(3) . ?
C5 C6 1.367(3) . ?
C6 C7 1.361(3) . ?
C7 C8 1.380(3) . ?
C9 C9 1.182(3) 3_665 ?
B1 B6 1.757(3) . ?
B1 B2 1.765(3) . ?
B1 B5 1.780(3) . ?
B2 B3 1.777(3) . ?
B2 B7 1.780(3) . ?
B2 B6 1.781(3) . ?
B3 B7 1.777(3) . ?
B3 B4 1.780(3) . ?
B3 B8 1.780(3) . ?
B4 B8 1.757(3) . ?
B4 B9 1.778(3) . ?
B5 B10 1.769(3) . ?
B5 B6 1.775(3) . ?
B5 B9 1.778(3) . ?
B6 B10 1.777(3) . ?
B6 B7 1.781(3) . ?
B7 B10 1.777(4) . ?
B7 B8 1.785(3) . ?
B8 B9 1.776(3) . ?
B8 B10 1.780(3) . ?
B9 B10 1.770(3) . ?

loop_
_geom_torsion_atom_site_label_1
_geom_torsion_atom_site_label_2
_geom_torsion_atom_site_label_3
_geom_torsion_atom_site_label_4
_geom_torsion
_geom_torsion_site_symmetry_1
_geom_torsion_site_symmetry_2
_geom_torsion_site_symmetry_3
_geom_torsion_site_symmetry_4
_geom_torsion_publ_flag
C3 C1 C2 C9 -2.0(2) . . . . ?
B3 C1 C2 C9 -147.34(15) . . . . ?
B2 C1 C2 C9 145.53(16) . . . . ?
B4 C1 C2 C9 -107.92(17) . . . . ?
B1 C1 C2 C9 106.89(17) . . . . ?
C3 C1 C2 B5 -147.53(15) . . . . ?
B3 C1 C2 B5 67.18(17) . . . . ?
B2 C1 C2 B5 0.05(18) . . . . ?
B4 C1 C2 B5 106.60(15) . . . . ?
B1 C1 C2 B5 -38.59(14) . . . . ?
C3 C1 C2 B9 144.41(15) . . . . ?
B3 C1 C2 B9 -0.88(19) . . . . ?
B2 C1 C2 B9 -68.01(17) . . . . ?
B4 C1 C2 B9 38.54(14) . . . . ?
B1 C1 C2 B9 -106.64(15) . . . . ?
C3 C1 C2 B4 105.87(16) . . . . ?
B3 C1 C2 B4 -39.42(13) . . . . ?
B2 C1 C2 B4 -106.55(14) . . . . ?
B1 C1 C2 B4 -145.18(14) . . . . ?
C3 C1 C2 B1 -108.94(16) . . . . ?
B3 C1 C2 B1 105.76(15) . . . . ?
B2 C1 C2 B1 38.64(13) . . . . ?
B4 C1 C2 B1 145.18(14) . . . . ?
C2 C1 C3 C4 -96.2(2) . . . . ?
B3 C1 C3 C4 44.3(3) . . . . ?
B2 C1 C3 C4 121.5(2) . . . . ?
B4 C1 C3 C4 -28.1(2) . . . . ?
B1 C1 C3 C4 -165.24(18) . . . . ?
C2 C1 C3 C8 83.7(2) . . . . ?
B3 C1 C3 C8 -135.8(2) . . . . ?
B2 C1 C3 C8 -58.6(2) . . . . ?
B4 C1 C3 C8 151.80(18) . . . . ?
B1 C1 C3 C8 14.7(3) . . . . ?
C8 C3 C4 C5 -2.5(4) . . . . ?
C1 C3 C4 C5 177.4(2) . . . . ?
C3 C4 C5 C6 0.6(4) . . . . ?
C4 C5 C6 C7 1.8(4) . . . . ?
C5 C6 C7 C8 -2.1(4) . . . . ?
C4 C3 C8 C7 2.1(3) . . . . ?
C1 C3 C8 C7 -177.8(2) . . . . ?
C6 C7 C8 C3 0.2(4) . . . . ?
C9 C2 B1 C1 -105.16(16) . . . . ?
B5 C2 B1 C1 139.21(14) . . . . ?
B9 C2 B1 C1 102.31(15) . . . . ?
B4 C2 B1 C1 33.22(13) . . . . ?
C9 C2 B1 B6 155.50(15) . . . . ?
C1 C2 B1 B6 -99.34(14) . . . . ?
B5 C2 B1 B6 39.87(14) . . . . ?
B9 C2 B1 B6 2.97(19) . . . . ?
B4 C2 B1 B6 -66.12(17) . . . . ?
C9 C2 B1 B2 -141.38(16) . . . . ?
C1 C2 B1 B2 -36.22(13) . . . . ?
B5 C2 B1 B2 102.99(16) . . . . ?
B9 C2 B1 B2 66.09(18) . . . . ?
B4 C2 B1 B2 -3.00(19) . . . . ?
C9 C2 B1 B5 115.63(17) . . . . ?
C1 C2 B1 B5 -139.21(14) . . . . ?
B9 C2 B1 B5 -36.90(14) . . . . ?
B4 C2 B1 B5 -105.99(15) . . . . ?
C3 C1 B1 C2 106.90(16) . . . . ?
B3 C1 B1 C2 -99.92(15) . . . . ?
B2 C1 B1 C2 -137.80(15) . . . . ?
B4 C1 B1 C2 -32.10(13) . . . . ?
C3 C1 B1 B6 -154.92(15) . . . . ?
C2 C1 B1 B6 98.19(15) . . . . ?
B3 C1 B1 B6 -1.7(2) . . . . ?
B2 C1 B1 B6 -39.61(15) . . . . ?
B4 C1 B1 B6 66.09(17) . . . . ?
C3 C1 B1 B2 -115.31(17) . . . . ?
C2 C1 B1 B2 137.80(15) . . . . ?
B3 C1 B1 B2 37.88(15) . . . . ?
B4 C1 B1 B2 105.70(15) . . . . ?
C3 C1 B1 B5 142.24(15) . . . . ?
C2 C1 B1 B5 35.35(13) . . . . ?
B3 C1 B1 B5 -64.57(18) . . . . ?
B2 C1 B1 B5 -102.45(16) . . . . ?
B4 C1 B1 B5 3.25(18) . . . . ?
C3 C1 B2 B1 107.02(17) . . . . ?
C2 C1 B2 B1 -37.97(13) . . . . ?
B3 C1 B2 B1 -140.55(16) . . . . ?
B4 C1 B2 B1 -102.68(15) . . . . ?
C3 C1 B2 B3 -112.43(18) . . . . ?
C2 C1 B2 B3 102.57(15) . . . . ?
B4 C1 B2 B3 37.87(14) . . . . ?
B1 C1 B2 B3 140.55(16) . . . . ?
C3 C1 B2 B7 -151.18(15) . . . . ?
C2 C1 B2 B7 63.83(16) . . . . ?
B3 C1 B2 B7 -38.75(14) . . . . ?
B4 C1 B2 B7 -0.88(19) . . . . ?
B1 C1 B2 B7 101.80(16) . . . . ?
C3 C1 B2 B6 146.17(16) . . . . ?
C2 C1 B2 B6 1.18(18) . . . . ?
B3 C1 B2 B6 -101.40(16) . . . . ?
B4 C1 B2 B6 -63.53(18) . . . . ?
B1 C1 B2 B6 39.15(14) . . . . ?
C2 B1 B2 C1 36.44(13) . . . . ?
B6 B1 B2 C1 135.24(16) . . . . ?
B5 B1 B2 C1 97.59(15) . . . . ?
C2 B1 B2 B3 1.75(19) . . . . ?
C1 B1 B2 B3 -34.68(13) . . . . ?
B6 B1 B2 B3 100.56(17) . . . . ?
B5 B1 B2 B3 62.91(19) . . . . ?
C2 B1 B2 B7 -61.57(17) . . . . ?
C1 B1 B2 B7 -98.01(15) . . . . ?
B6 B1 B2 B7 37.24(15) . . . . ?
B5 B1 B2 B7 -0.41(19) . . . . ?
C2 B1 B2 B6 -98.81(16) . . . . ?
C1 B1 B2 B6 -135.24(16) . . . . ?
B5 B1 B2 B6 -37.65(15) . . . . ?
C3 C1 B3 B2 114.76(18) . . . . ?
C2 C1 B3 B2 -102.00(15) . . . . ?
B4 C1 B3 B2 -140.43(15) . . . . ?
B1 C1 B3 B2 -37.29(15) . . . . ?
C3 C1 B3 B7 153.69(16) . . . . ?
C2 C1 B3 B7 -63.08(18) . . . . ?
B2 C1 B3 B7 38.92(15) . . . . ?
B4 C1 B3 B7 -101.51(17) . . . . ?
B1 C1 B3 B7 1.6(2) . . . . ?
C3 C1 B3 B4 -104.81(17) . . . . ?
C2 C1 B3 B4 38.43(13) . . . . ?
B2 C1 B3 B4 140.43(15) . . . . ?
B1 C1 B3 B4 103.14(15) . . . . ?
C3 C1 B3 B8 -143.42(16) . . . . ?
C2 C1 B3 B8 -0.18(18) . . . . ?
B2 C1 B3 B8 101.82(16) . . . . ?
B4 C1 B3 B8 -38.61(13) . . . . ?
B1 C1 B3 B8 64.53(18) . . . . ?
B1 B2 B3 C1 35.54(14) . . . . ?
B7 B2 B3 C1 135.79(16) . . . . ?
B6 B2 B3 C1 98.37(15) . . . . ?
C1 B2 B3 B7 -135.79(16) . . . . ?
B1 B2 B3 B7 -100.25(17) . . . . ?
B6 B2 B3 B7 -37.42(15) . . . . ?
C1 B2 B3 B4 -35.60(13) . . . . ?
B1 B2 B3 B4 -0.1(2) . . . . ?
B7 B2 B3 B4 100.20(17) . . . . ?
B6 B2 B3 B4 62.78(18) . . . . ?
C1 B2 B3 B8 -98.19(15) . . . . ?
B1 B2 B3 B8 -62.65(18) . . . . ?
B7 B2 B3 B8 37.60(14) . . . . ?
B6 B2 B3 B8 0.18(19) . . . . ?
C9 C2 B4 C1 104.77(16) . . . . ?
B5 C2 B4 C1 -102.48(16) . . . . ?
B9 C2 B4 C1 -139.15(15) . . . . ?
B1 C2 B4 C1 -33.23(13) . . . . ?
C9 C2 B4 B8 -156.34(16) . . . . ?
C1 C2 B4 B8 98.89(15) . . . . ?
B5 C2 B4 B8 -3.6(2) . . . . ?
B9 C2 B4 B8 -40.26(15) . . . . ?
B1 C2 B4 B8 65.66(18) . . . . ?
C9 C2 B4 B9 -116.08(17) . . . . ?
C1 C2 B4 B9 139.15(15) . . . . ?
B5 C2 B4 B9 36.68(16) . . . . ?
B1 C2 B4 B9 105.92(16) . . . . ?
C9 C2 B4 B3 140.95(16) . . . . ?
C1 C2 B4 B3 36.18(13) . . . . ?
B5 C2 B4 B3 -66.29(18) . . . . ?
B9 C2 B4 B3 -102.97(15) . . . . ?
B1 C2 B4 B3 2.95(19) . . . . ?
C3 C1 B4 C2 -108.02(15) . . . . ?
B3 C1 B4 C2 137.38(14) . . . . ?
B2 C1 B4 C2 99.22(15) . . . . ?
B1 C1 B4 C2 32.10(13) . . . . ?
C3 C1 B4 B8 153.60(15) . . . . ?
C2 C1 B4 B8 -98.38(15) . . . . ?
B3 C1 B4 B8 39.00(14) . . . . ?
B2 C1 B4 B8 0.84(19) . . . . ?
B1 C1 B4 B8 -66.28(17) . . . . ?
C3 C1 B4 B9 -143.49(14) . . . . ?
C2 C1 B4 B9 -35.47(13) . . . . ?
B3 C1 B4 B9 101.91(15) . . . . ?
B2 C1 B4 B9 63.75(17) . . . . ?
B1 C1 B4 B9 -3.38(18) . . . . ?
C3 C1 B4 B3 114.60(16) . . . . ?
C2 C1 B4 B3 -137.38(14) . . . . ?
B2 C1 B4 B3 -38.16(14) . . . . ?
B1 C1 B4 B3 -105.29(15) . . . . ?
C1 B3 B4 C2 -36.65(12) . . . . ?
B2 B3 B4 C2 -1.67(19) . . . . ?
B7 B3 B4 C2 61.85(17) . . . . ?
B8 B3 B4 C2 99.05(15) . . . . ?
B2 B3 B4 C1 34.99(13) . . . . ?
B7 B3 B4 C1 98.51(15) . . . . ?
B8 B3 B4 C1 135.70(15) . . . . ?
C1 B3 B4 B8 -135.70(15) . . . . ?
B2 B3 B4 B8 -100.71(16) . . . . ?
B7 B3 B4 B8 -37.19(14) . . . . ?
C1 B3 B4 B9 -97.77(14) . . . . ?
B2 B3 B4 B9 -62.78(18) . . . . ?
B7 B3 B4 B9 0.74(18) . . . . ?
B8 B3 B4 B9 37.93(13) . . . . ?
C9 C2 B5 B10 154.32(17) . . . . ?
C1 C2 B5 B10 -63.66(18) . . . . ?
B9 C2 B5 B10 40.17(15) . . . . ?
B4 C2 B5 B10 3.6(2) . . . . ?
B1 C2 B5 B10 -101.78(16) . . . . ?
C9 C2 B5 B6 -143.26(17) . . . . ?
C1 C2 B5 B6 -1.25(18) . . . . ?
B9 C2 B5 B6 102.58(16) . . . . ?
B4 C2 B5 B6 66.02(18) . . . . ?
B1 C2 B5 B6 -39.36(14) . . . . ?
C9 C2 B5 B9 114.15(19) . . . . ?
C1 C2 B5 B9 -103.83(15) . . . . ?
B4 C2 B5 B9 -36.56(15) . . . . ?
B1 C2 B5 B9 -141.95(15) . . . . ?
C9 C2 B5 B1 -103.90(19) . . . . ?
C1 C2 B5 B1 38.11(13) . . . . ?
B9 C2 B5 B1 141.95(15) . . . . ?
B4 C2 B5 B1 105.39(15) . . . . ?
C1 B1 B5 C2 -35.45(12) . . . . ?
B6 B1 B5 C2 -134.45(15) . . . . ?
B2 B1 B5 C2 -96.58(14) . . . . ?
C2 B1 B5 B10 96.83(16) . . . . ?
C1 B1 B5 B10 61.37(18) . . . . ?
B6 B1 B5 B10 -37.63(15) . . . . ?
B2 B1 B5 B10 0.2(2) . . . . ?
C2 B1 B5 B6 134.45(15) . . . . ?
C1 B1 B5 B6 99.00(15) . . . . ?
B2 B1 B5 B6 37.87(14) . . . . ?
C2 B1 B5 B9 33.66(13) . . . . ?
C1 B1 B5 B9 -1.79(19) . . . . ?
B6 B1 B5 B9 -100.79(16) . . . . ?
B2 B1 B5 B9 -62.92(19) . . . . ?
C2 B1 B6 B5 -38.95(13) . . . . ?
C1 B1 B6 B5 -99.87(15) . . . . ?
B2 B1 B6 B5 -138.22(15) . . . . ?
C2 B1 B6 B10 -1.35(19) . . . . ?
C1 B1 B6 B10 -62.27(18) . . . . ?
B2 B1 B6 B10 -100.62(16) . . . . ?
B5 B1 B6 B10 37.60(15) . . . . ?
C2 B1 B6 B2 99.27(14) . . . . ?
C1 B1 B6 B2 38.35(13) . . . . ?
B5 B1 B6 B2 138.22(15) . . . . ?
C2 B1 B6 B7 61.99(19) . . . . ?
C1 B1 B6 B7 1.1(2) . . . . ?
B2 B1 B6 B7 -37.28(15) . . . . ?
B5 B1 B6 B7 100.94(18) . . . . ?
C2 B5 B6 B1 39.31(13) . . . . ?
B10 B5 B6 B1 137.80(15) . . . . ?
B9 B5 B6 B1 100.69(15) . . . . ?
C2 B5 B6 B10 -98.49(15) . . . . ?
B9 B5 B6 B10 -37.11(14) . . . . ?
B1 B5 B6 B10 -137.80(15) . . . . ?
C2 B5 B6 B2 1.94(19) . . . . ?
B10 B5 B6 B2 100.43(16) . . . . ?
B9 B5 B6 B2 63.33(19) . . . . ?
B1 B5 B6 B2 -37.37(14) . . . . ?
C2 B5 B6 B7 -61.52(18) . . . . ?
B10 B5 B6 B7 36.97(15) . . . . ?
B9 B5 B6 B7 -0.1(2) . . . . ?
B1 B5 B6 B7 -100.83(16) . . . . ?
C1 B2 B6 B1 -39.61(13) . . . . ?
B3 B2 B6 B1 -100.88(15) . . . . ?
B7 B2 B6 B1 -138.26(16) . . . . ?
C1 B2 B6 B5 -1.95(19) . . . . ?
B1 B2 B6 B5 37.67(14) . . . . ?
B3 B2 B6 B5 -63.21(18) . . . . ?
B7 B2 B6 B5 -100.59(17) . . . . ?
C1 B2 B6 B10 61.26(18) . . . . ?
B1 B2 B6 B10 100.87(17) . . . . ?
B3 B2 B6 B10 0.0(2) . . . . ?
B7 B2 B6 B10 -37.39(15) . . . . ?
C1 B2 B6 B7 98.65(16) . . . . ?
B1 B2 B6 B7 138.26(16) . . . . ?
B3 B2 B6 B7 37.38(14) . . . . ?
C1 B3 B7 B10 62.43(19) . . . . ?
B2 B3 B7 B10 100.70(16) . . . . ?
B4 B3 B7 B10 -0.69(19) . . . . ?
B8 B3 B7 B10 -37.40(14) . . . . ?
C1 B3 B7 B2 -38.27(14) . . . . ?
B4 B3 B7 B2 -101.39(15) . . . . ?
B8 B3 B7 B2 -138.10(15) . . . . ?
C1 B3 B7 B6 -0.9(2) . . . . ?
B2 B3 B7 B6 37.39(15) . . . . ?
B4 B3 B7 B6 -64.0(2) . . . . ?
B8 B3 B7 B6 -100.71(18) . . . . ?
C1 B3 B7 B8 99.83(16) . . . . ?
B2 B3 B7 B8 138.10(15) . . . . ?
B4 B3 B7 B8 36.71(13) . . . . ?
C1 B2 B7 B10 -62.80(18) . . . . ?
B1 B2 B7 B10 0.4(2) . . . . ?
B3 B2 B7 B10 -100.77(17) . . . . ?
B6 B2 B7 B10 37.38(15) . . . . ?
C1 B2 B7 B3 37.97(13) . . . . ?
B1 B2 B7 B3 101.19(16) . . . . ?
B6 B2 B7 B3 138.15(16) . . . . ?
C1 B2 B7 B6 -100.18(16) . . . . ?
B1 B2 B7 B6 -36.96(14) . . . . ?
B3 B2 B7 B6 -138.15(16) . . . . ?
C1 B2 B7 B8 0.55(19) . . . . ?
B1 B2 B7 B8 63.77(19) . . . . ?
B3 B2 B7 B8 -37.42(14) . . . . ?
B6 B2 B7 B8 100.73(17) . . . . ?
B1 B6 B7 B10 -100.87(18) . . . . ?
B5 B6 B7 B10 -36.90(15) . . . . ?
B2 B6 B7 B10 -138.10(16) . . . . ?
B1 B6 B7 B3 -0.1(2) . . . . ?
B5 B6 B7 B3 63.8(2) . . . . ?
B10 B6 B7 B3 100.73(18) . . . . ?
B2 B6 B7 B3 -37.37(15) . . . . ?
B1 B6 B7 B2 37.23(15) . . . . ?
B5 B6 B7 B2 101.21(16) . . . . ?
B10 B6 B7 B2 138.10(16) . . . . ?
B1 B6 B7 B8 -63.5(2) . . . . ?
B5 B6 B7 B8 0.5(2) . . . . ?
B10 B6 B7 B8 37.36(15) . . . . ?
B2 B6 B7 B8 -100.74(16) . . . . ?
C2 B4 B8 B9 39.34(14) . . . . ?
C1 B4 B8 B9 100.21(15) . . . . ?
B3 B4 B8 B9 137.85(15) . . . . ?
C2 B4 B8 B10 2.0(2) . . . . ?
C1 B4 B8 B10 62.86(19) . . . . ?
B9 B4 B8 B10 -37.35(15) . . . . ?
B3 B4 B8 B10 100.50(17) . . . . ?
C2 B4 B8 B3 -98.51(14) . . . . ?
C1 B4 B8 B3 -37.64(12) . . . . ?
B9 B4 B8 B3 -137.85(15) . . . . ?
C2 B4 B8 B7 -61.32(18) . . . . ?
C1 B4 B8 B7 -0.44(19) . . . . ?
B9 B4 B8 B7 -100.65(17) . . . . ?
B3 B4 B8 B7 37.19(14) . . . . ?
C1 B3 B8 B4 39.11(13) . . . . ?
B2 B3 B8 B4 100.84(15) . . . . ?
B7 B3 B8 B4 138.39(15) . . . . ?
C1 B3 B8 B9 1.12(19) . . . . ?
B2 B3 B8 B9 62.85(18) . . . . ?
B7 B3 B8 B9 100.40(16) . . . . ?
B4 B3 B8 B9 -37.99(14) . . . . ?
C1 B3 B8 B10 -62.01(18) . . . . ?
B2 B3 B8 B10 -0.28(19) . . . . ?
B7 B3 B8 B10 37.27(14) . . . . ?
B4 B3 B8 B10 -101.12(16) . . . . ?
C1 B3 B8 B7 -99.28(15) . . . . ?
B2 B3 B8 B7 -37.56(14) . . . . ?
B4 B3 B8 B7 -138.39(15) . . . . ?
B10 B7 B8 B4 100.66(16) . . . . ?
B3 B7 B8 B4 -37.46(14) . . . . ?
B2 B7 B8 B4 -0.1(2) . . . . ?
B6 B7 B8 B4 63.3(2) . . . . ?
B10 B7 B8 B9 36.72(14) . . . . ?
B3 B7 B8 B9 -101.40(15) . . . . ?
B2 B7 B8 B9 -64.00(19) . . . . ?
B6 B7 B8 B9 -0.6(2) . . . . ?
B3 B7 B8 B10 -138.12(15) . . . . ?
B2 B7 B8 B10 -100.72(16) . . . . ?
B6 B7 B8 B10 -37.34(15) . . . . ?
B10 B7 B8 B3 138.12(15) . . . . ?
B2 B7 B8 B3 37.40(14) . . . . ?
B6 B7 B8 B3 100.79(16) . . . . ?
C9 C2 B9 B10 -153.25(17) . . . . ?
C1 C2 B9 B10 63.96(17) . . . . ?
B5 C2 B9 B10 -40.12(14) . . . . ?
B4 C2 B9 B10 102.07(16) . . . . ?
B1 C2 B9 B10 -3.29(19) . . . . ?
C9 C2 B9 B8 144.32(17) . . . . ?
C1 C2 B9 B8 1.53(19) . . . . ?
B5 C2 B9 B8 -102.55(16) . . . . ?
B4 C2 B9 B8 39.64(13) . . . . ?
B1 C2 B9 B8 -65.72(18) . . . . ?
C9 C2 B9 B4 104.68(19) . . . . ?
C1 C2 B9 B4 -38.11(13) . . . . ?
B5 C2 B9 B4 -142.19(16) . . . . ?
B1 C2 B9 B4 -105.36(15) . . . . ?
C9 C2 B9 B5 -113.13(19) . . . . ?
C1 C2 B9 B5 104.08(15) . . . . ?
B4 C2 B9 B5 142.19(15) . . . . ?
B1 C2 B9 B5 36.83(14) . . . . ?
B4 B8 B9 C2 -39.59(13) . . . . ?
B10 B8 B9 C2 98.49(16) . . . . ?
B3 B8 B9 C2 -1.60(19) . . . . ?
B7 B8 B9 C2 61.71(18) . . . . ?
B4 B8 B9 B10 -138.07(16) . . . . ?
B3 B8 B9 B10 -100.09(17) . . . . ?
B7 B8 B9 B10 -36.77(15) . . . . ?
B10 B8 B9 B4 138.07(16) . . . . ?
B3 B8 B9 B4 37.99(14) . . . . ?
B7 B8 B9 B4 101.30(16) . . . . ?
B4 B8 B9 B5 -100.77(15) . . . . ?
B10 B8 B9 B5 37.31(15) . . . . ?
B3 B8 B9 B5 -62.78(18) . . . . ?
B7 B8 B9 B5 0.5(2) . . . . ?
C1 B4 B9 C2 35.53(12) . . . . ?
B8 B4 B9 C2 134.04(15) . . . . ?
B3 B4 B9 C2 96.06(14) . . . . ?
C2 B4 B9 B10 -96.57(16) . . . . ?
C1 B4 B9 B10 -61.04(17) . . . . ?
B8 B4 B9 B10 37.47(15) . . . . ?
B3 B4 B9 B10 -0.51(19) . . . . ?
C2 B4 B9 B8 -134.04(15) . . . . ?
C1 B4 B9 B8 -98.51(15) . . . . ?
B3 B4 B9 B8 -37.98(14) . . . . ?
C2 B4 B9 B5 -33.40(13) . . . . ?
C1 B4 B9 B5 2.13(18) . . . . ?
B8 B4 B9 B5 100.64(17) . . . . ?
B3 B4 B9 B5 62.65(17) . . . . ?
B10 B5 B9 C2 -133.77(16) . . . . ?
B6 B5 B9 C2 -96.51(16) . . . . ?
B1 B5 B9 C2 -33.83(13) . . . . ?
C2 B5 B9 B10 133.77(16) . . . . ?
B6 B5 B9 B10 37.25(15) . . . . ?
B1 B5 B9 B10 99.94(17) . . . . ?
C2 B5 B9 B8 96.26(15) . . . . ?
B10 B5 B9 B8 -37.50(15) . . . . ?
B6 B5 B9 B8 -0.2(2) . . . . ?
B1 B5 B9 B8 62.44(18) . . . . ?
C2 B5 B9 B4 33.62(13) . . . . ?
B10 B5 B9 B4 -100.15(17) . . . . ?
B6 B5 B9 B4 -62.90(18) . . . . ?
B1 B5 B9 B4 -0.2(2) . . . . ?
C2 B5 B10 B9 -39.60(14) . . . . ?
B6 B5 B10 B9 -138.48(16) . . . . ?
B1 B5 B10 B9 -101.27(16) . . . . ?
C2 B5 B10 B6 98.88(16) . . . . ?
B9 B5 B10 B6 138.48(16) . . . . ?
B1 B5 B10 B6 37.21(14) . . . . ?
C2 B5 B10 B7 61.70(19) . . . . ?
B6 B5 B10 B7 -37.19(15) . . . . ?
B9 B5 B10 B7 101.30(17) . . . . ?
B1 B5 B10 B7 0.0(2) . . . . ?
C2 B5 B10 B8 -2.1(2) . . . . ?
B6 B5 B10 B8 -101.00(18) . . . . ?
B9 B5 B10 B8 37.48(16) . . . . ?
B1 B5 B10 B8 -63.8(2) . . . . ?
C2 B9 B10 B5 39.51(14) . . . . ?
B8 B9 B10 B5 138.19(16) . . . . ?
B4 B9 B10 B5 101.17(16) . . . . ?
C2 B9 B10 B6 2.2(2) . . . . ?
B8 B9 B10 B6 100.91(18) . . . . ?
B4 B9 B10 B6 63.90(19) . . . . ?
B5 B9 B10 B6 -37.28(15) . . . . ?
C2 B9 B10 B7 -61.58(18) . . . . ?
B8 B9 B10 B7 37.10(15) . . . . ?
B4 B9 B10 B7 0.1(2) . . . . ?
B5 B9 B10 B7 -101.09(17) . . . . ?
C2 B9 B10 B8 -98.68(16) . . . . ?
B4 B9 B10 B8 -37.02(14) . . . . ?
B5 B9 B10 B8 -138.19(16) . . . . ?
B1 B6 B10 B5 -37.95(14) . . . . ?
B2 B6 B10 B5 -101.21(16) . . . . ?
B7 B6 B10 B5 -138.61(16) . . . . ?
B1 B6 B10 B9 -0.6(2) . . . . ?
B5 B6 B10 B9 37.39(15) . . . . ?
B2 B6 B10 B9 -63.8(2) . . . . ?
B7 B6 B10 B9 -101.22(17) . . . . ?
B1 B6 B10 B7 100.67(16) . . . . ?
B5 B6 B10 B7 138.61(16) . . . . ?
B2 B6 B10 B7 37.41(14) . . . . ?
B1 B6 B10 B8 63.1(2) . . . . ?
B5 B6 B10 B8 101.04(16) . . . . ?
B2 B6 B10 B8 -0.2(2) . . . . ?
B7 B6 B10 B8 -37.57(15) . . . . ?
B3 B7 B10 B5 -63.6(2) . . . . ?
B2 B7 B10 B5 -0.3(2) . . . . ?
B6 B7 B10 B5 37.15(15) . . . . ?
B8 B7 B10 B5 -101.01(17) . . . . ?
B3 B7 B10 B9 0.4(2) . . . . ?
B2 B7 B10 B9 63.71(19) . . . . ?
B6 B7 B10 B9 101.13(17) . . . . ?
B8 B7 B10 B9 -37.03(14) . . . . ?
B3 B7 B10 B6 -100.75(16) . . . . ?
B2 B7 B10 B6 -37.42(14) . . . . ?
B8 B7 B10 B6 -138.16(16) . . . . ?
B3 B7 B10 B8 37.40(14) . . . . ?
B2 B7 B10 B8 100.74(16) . . . . ?
B6 B7 B10 B8 138.16(16) . . . . ?
B4 B8 B10 B5 0.1(2) . . . . ?
B9 B8 B10 B5 -37.60(15) . . . . ?
B3 B8 B10 B5 63.9(2) . . . . ?
B7 B8 B10 B5 101.18(18) . . . . ?
B4 B8 B10 B9 37.67(15) . . . . ?
B3 B8 B10 B9 101.51(15) . . . . ?
B7 B8 B10 B9 138.78(15) . . . . ?
B4 B8 B10 B6 -63.6(2) . . . . ?
B9 B8 B10 B6 -101.23(17) . . . . ?
B3 B8 B10 B6 0.3(2) . . . . ?
B7 B8 B10 B6 37.55(15) . . . . ?
B4 B8 B10 B7 -101.11(17) . . . . ?
B9 B8 B10 B7 -138.78(15) . . . . ?
B3 B8 B10 B7 -37.27(14) . . . . ?
